data_4000191
loop_
_publ_author_name
'Jin, Song'
'DiSalvo, Francis J.'

_publ_section_title
;
3-D Coordination Network Structures Constructed from [W6S8(CN)6]6- Anions
;
_journal_name_full 'Chemistry of Materials'
_journal_year 2002
_chemical_formula_moiety K2[Zn(H2O)2]2[W6S8(CN)6](H2O)26
_chemical_formula_sum 'C6 H60 K2 N6 O30 S8 W6 Zn2'
_chemical_formula_weight 2204.64
_chemical_melting_point ?
_chemical_name_common 'linked tugsten sulfido cyanide cluster'
_chemical_name_systematic
;
bis potassium bis zinc(II) octakis(mu!3$-sulfido)-hexakis(cyanide)
-hexa-tungsten- 30(water)solvate
;
_space_group_IT_number 58
_symmetry_cell_setting orthorhombic
_symmetry_space_group_name_Hall '-P 2 2n'
_symmetry_space_group_name_H-M 'P n n m'
_atom_sites_solution_hydrogens geom
_atom_sites_solution_primary direct
_atom_sites_solution_secondary difmap
_cell_angle_alpha 90.00
_cell_angle_beta 90.00
_cell_angle_gamma 90.00
_cell_formula_units_Z 2
_cell_length_a 15.693(2)
_cell_length_b 16.914(3)
_cell_length_c 11.0355(16)
_cell_measurement_temperature 173(2)
_cell_volume 2929.2(8)
_diffrn_ambient_temperature 173(2)
_diffrn_detector_area_resol_mean ?
_diffrn_measurement_device_type ?
_diffrn_measurement_method '\w scans'
_diffrn_radiation_monochromator graphite
_diffrn_radiation_source 'fine-focus sealed tube'
_diffrn_radiation_type MoK\a
_diffrn_radiation_wavelength 0.71073
_diffrn_reflns_av_R_equivalents 0.0741
_diffrn_reflns_av_sigmaI/netI 0.0754
_diffrn_reflns_limit_h_max 15
_diffrn_reflns_limit_h_min -14
_diffrn_reflns_limit_k_max 16
_diffrn_reflns_limit_k_min -9
_diffrn_reflns_limit_l_max 10
_diffrn_reflns_limit_l_min -9
_diffrn_reflns_number 4876
_diffrn_reflns_theta_max 20.18
_diffrn_reflns_theta_min 2.41
_diffrn_standards_decay_% 0
_diffrn_standards_interval_count ?
_diffrn_standards_interval_time ?
_diffrn_standards_number ?
_exptl_absorpt_coefficient_mu 13.030
_exptl_absorpt_correction_T_max 1
_exptl_absorpt_correction_T_min 0.153795
_exptl_absorpt_correction_type empirical
_exptl_absorpt_process_details ?
_exptl_crystal_colour 'brown red'
_exptl_crystal_density_diffrn 2.500
_exptl_crystal_density_meas ?
_exptl_crystal_density_method .
_exptl_crystal_description needle
_exptl_crystal_F_000 1976
_exptl_crystal_size_max 0.15
_exptl_crystal_size_mid 0.04
_exptl_crystal_size_min 0.03
_refine_ls_extinction_coef ?
_refine_ls_extinction_method none
_refine_ls_goodness_of_fit_ref 1.207
_refine_ls_hydrogen_treatment mixed
_refine_ls_matrix_type full
_refine_ls_number_parameters 132
_refine_ls_number_reflns 1500
_refine_ls_number_restraints 0
_refine_ls_restrained_S_all 1.207
_refine_ls_R_factor_all 0.1064
_refine_ls_R_factor_gt 0.0555
_refine_ls_shift/su_max 0.057
_refine_ls_shift/su_mean 0.006
_refine_ls_structure_factor_coef Fsqd
_refine_ls_weighting_details 'calc w=1/[\s^2^(Fo^2^)+(0.0449P)^2^+0.0000P] where P=(Fo^2^+2Fc^2^)/3'
_refine_ls_weighting_scheme calc
_refine_ls_wR_factor_gt 0.1057
_refine_ls_wR_factor_ref 0.1189
_reflns_number_gt 937
_reflns_number_total 1500
_reflns_threshold_expression >2sigma(I)
_cod_original_sg_symbol_H-M Pnnm
_cod_database_code 4000191

loop_
_symmetry_equiv_pos_as_xyz
'x, y, z'
'-x, -y, z'
'-x+1/2, y+1/2, -z+1/2'
'x+1/2, -y+1/2, -z+1/2'
'-x, -y, -z'
'x, y, -z'
'x-1/2, -y-1/2, z-1/2'
'-x-1/2, y-1/2, z-1/2'

loop_
_atom_site_label
_atom_site_type_symbol
_atom_site_fract_x
_atom_site_fract_y
_atom_site_fract_z
_atom_site_U_iso_or_equiv
_atom_site_adp_type
_atom_site_occupancy
_atom_site_symmetry_multiplicity
_atom_site_calc_flag
_atom_site_refinement_flags
_atom_site_disorder_assembly
_atom_site_disorder_group
W1 W 0.40268(11) -0.06608(11) 0.5000 0.0396(5) Uani 1 2 d S . .
W2 W 0.55007(7) -0.06359(7) 0.37878(9) 0.0360(4) Uani 1 1 d . . .
S3 S 0.4095(5) -0.0612(5) 0.2783(6) 0.047(2) Uani 1 1 d . . .
S4 S 0.3190(7) 0.0571(7) 0.5000 0.049(3) Uani 1 2 d S . .
S5 S 0.5027(7) -0.1769(6) 0.5000 0.047(3) Uani 1 2 d S . .
Zn1 Zn 0.1646(3) -0.2823(2) 0.5000 0.0394(13) Uani 1 2 d S . .
O1 O 0.0455(18) -0.2081(13) 0.5000 0.073(9) Uani 1 2 d S . .
O2 O 0.2794(17) -0.3623(17) 0.5000 0.074(9) Uani 1 2 d S . .
C1 C 0.300(3) -0.140(2) 0.5000 0.057(13) Uiso 1 2 d S . .
N1 N 0.242(2) -0.192(2) 0.5000 0.059(10) Uiso 1 2 d S . .
C2 C 0.1027(16) -0.3684(15) 0.269(2) 0.036(7) Uiso 1 1 d . . .
N2 N 0.1279(12) -0.3283(12) 0.3462(18) 0.039(6) Uiso 1 1 d . . .
K1 K 0.303(2) -0.006(2) 0.0000 0.180(14) Uiso 0.50 2 d SP . .
K2 K 0.074(3) 0.245(3) 0.293(4) 0.142(16) Uiso 0.25 1 d P . .
O1S O 0.260(2) -0.240(3) 0.113(3) 0.27(2) Uiso 1 1 d . . .
O2S O 0.0000 -0.5000 0.5000 0.03(5) Uiso 0.28(9) 4 d SP . .
O2T O -0.034(4) -0.480(5) 0.5000 0.17(3) Uiso 0.72(9) 2 d SP . .
O3S O -0.068(3) -0.320(4) 0.5000 0.13(3) Uiso 0.72(9) 2 d SP . .
O3T O -0.056(9) -0.412(10) 0.5000 0.13(7) Uiso 0.28(9) 2 d SP . .
O4S O 0.433(3) 0.448(3) 0.0000 0.05(3) Uiso 0.50(8) 2 d SP . .
O5S O 0.391(3) -0.370(2) 0.331(4) 0.103(19) Uiso 0.63(5) 1 d P . .
O5T O 0.328(4) -0.364(3) 0.246(5) 0.08(3) Uiso 0.37(5) 1 d P . .
O6S O 0.331(3) -0.499(3) 0.196(4) 0.082(17) Uiso 0.52(4) 1 d P . .
O6T O 0.280(4) -0.538(4) 0.242(5) 0.12(2) Uiso 0.48(4) 1 d P . .
O7S O 0.315(3) -0.596(3) 0.388(5) 0.11(2) Uiso 0.48(4) 1 d P . .
O7T O 0.395(5) -0.650(5) 0.303(8) 0.26(5) Uiso 0.52(4) 1 d P . .
O8S O -0.024(3) 0.091(3) 0.0000 0.170(17) Uiso 1 2 d S . .
O9S O 0.400(12) 0.542(10) 0.128(14) 0.66(15) Uiso 0.65(12) 1 d P . .
O9T O 0.5000 0.5000 0.173(9) 0.13(7) Uiso 0.35(12) 2 d SP . .

loop_
_atom_site_aniso_label
_atom_site_aniso_U_11
_atom_site_aniso_U_22
_atom_site_aniso_U_33
_atom_site_aniso_U_23
_atom_site_aniso_U_13
_atom_site_aniso_U_12
W1 0.0637(13) 0.0421(11) 0.0129(9) 0.000 0.000 -0.0304(11)
W2 0.0613(9) 0.0364(7) 0.0104(6) -0.0013(6) 0.0008(6) -0.0212(7)
S3 0.068(5) 0.047(5) 0.025(4) 0.002(4) -0.001(4) -0.025(5)
S4 0.056(8) 0.062(8) 0.028(6) 0.000 0.000 -0.024(7)
S5 0.084(9) 0.043(7) 0.015(5) 0.000 0.000 -0.039(6)
Zn1 0.055(3) 0.037(3) 0.026(3) 0.000 0.000 -0.023(2)
O1 0.11(2) 0.018(15) 0.09(2) 0.000 0.000 -0.007(16)
O2 0.06(2) 0.09(2) 0.08(2) 0.000 0.000 -0.002(18)
